data_7021283
loop_
_publ_author_name
'Danopoulos, Andreas A.'
'Braunstein, Pierre'

_publ_section_title
;
 Mono-N-heterocyclic carbene amido and alkyl complexes. Cobalt-mediated
 C-H activation and C-C coupling reactions involving benzyl ligands on a
 putative 3-coordinate intermediate.
;
_journal_issue 20
_journal_name_full 'Dalton transactions (Cambridge, England : 2003)'
_journal_page_first 7276
_journal_page_last 7280
_journal_paper_doi 10.1039/c3dt50197c
_journal_volume 42
_journal_year 2013
_chemical_formula_moiety 'C41 H49 Co N2, 0.5(C4 H8 O2)'
_chemical_formula_sum 'C43 H53 Co N2 O'
_chemical_formula_weight 672.80
_chemical_name_systematic
;
?
;
_space_group_IT_number 2
_symmetry_cell_setting triclinic
_symmetry_space_group_name_Hall '-P 1'
_symmetry_space_group_name_H-M 'P -1'
_atom_sites_solution_hydrogens geom
_atom_sites_solution_primary direct
_atom_sites_solution_secondary difmap
_audit_creation_method SHELXL-97
_cell_angle_alpha 73.166(2)
_cell_angle_beta 82.284(2)
_cell_angle_gamma 66.698(2)
_cell_formula_units_Z 2
_cell_length_a 10.8147(10)
_cell_length_b 12.4360(12)
_cell_length_c 15.3783(15)
_cell_measurement_reflns_used 5521
_cell_measurement_temperature 173(2)
_cell_measurement_theta_max 30.83
_cell_measurement_theta_min 2.29
_cell_volume 1817.7(3)
_computing_cell_refinement 'Bruker SAINT'
_computing_data_collection 'Bruker APEX2'
_computing_data_reduction 'Bruker SAINT'
_computing_molecular_graphics 'Bruker SHELXTL'
_computing_publication_material 'Bruker SHELXTL'
_computing_structure_refinement 'SHELXL-97 (Sheldrick, 2008)'
_computing_structure_solution 'SHELXS-97 (Sheldrick, 2008)'
_diffrn_ambient_temperature 173(2)
_diffrn_measured_fraction_theta_full 0.984
_diffrn_measured_fraction_theta_max 0.984
_diffrn_measurement_device_type 'Bruker APEX-II CCD'
_diffrn_measurement_method '\f and \w scans'
_diffrn_radiation_monochromator graphite
_diffrn_radiation_source 'fine-focus sealed tube'
_diffrn_radiation_type MoK\a
_diffrn_radiation_wavelength 0.71073
_diffrn_reflns_av_R_equivalents 0.0579
_diffrn_reflns_av_sigmaI/netI 0.0965
_diffrn_reflns_limit_h_max 15
_diffrn_reflns_limit_h_min -15
_diffrn_reflns_limit_k_max 18
_diffrn_reflns_limit_k_min -14
_diffrn_reflns_limit_l_max 22
_diffrn_reflns_limit_l_min -22
_diffrn_reflns_number 31806
_diffrn_reflns_theta_full 31.27
_diffrn_reflns_theta_max 31.27
_diffrn_reflns_theta_min 2.00
_exptl_absorpt_coefficient_mu 0.507
_exptl_absorpt_correction_T_max 0.9416
_exptl_absorpt_correction_T_min 0.8837
_exptl_absorpt_correction_type multi-scan
_exptl_absorpt_process_details sadabs
_exptl_crystal_colour red
_exptl_crystal_density_diffrn 1.229
_exptl_crystal_density_method 'not measured'
_exptl_crystal_description plate
_exptl_crystal_F_000 720
_exptl_crystal_size_max 0.25
_exptl_crystal_size_mid 0.20
_exptl_crystal_size_min 0.12
_refine_diff_density_max 0.838
_refine_diff_density_min -0.725
_refine_diff_density_rms 0.081
_refine_ls_extinction_method none
_refine_ls_goodness_of_fit_ref 1.017
_refine_ls_hydrogen_treatment constr
_refine_ls_matrix_type full
_refine_ls_number_parameters 432
_refine_ls_number_reflns 11678
_refine_ls_number_restraints 0
_refine_ls_restrained_S_all 1.017
_refine_ls_R_factor_all 0.1226
_refine_ls_R_factor_gt 0.0581
_refine_ls_shift/su_max 0.001
_refine_ls_shift/su_mean 0.000
_refine_ls_structure_factor_coef Fsqd
_refine_ls_weighting_details 'calc w=1/[\s^2^(Fo^2^)+(0.0560P)^2^+1.4935P] where P=(Fo^2^+2Fc^2^)/3'
_refine_ls_weighting_scheme calc
_refine_ls_wR_factor_gt 0.1293
_refine_ls_wR_factor_ref 0.1535
_reflns_number_gt 7000
_reflns_number_total 11678
_reflns_threshold_expression I>2\s(I)
_cod_data_source_file c3dt50197c.txt
_cod_data_source_block complex4
_cod_depositor_comments
;
The following automatic conversions were performed:

'_symmetry_cell_setting' value 'Triclinic' changed to 'triclinic'
according to /home/saulius/struct/CIF-dictionaries/cif_core.dic
dictionary named 'cif_core.dic' version 2.4.2 from 2011-04-26.

Automatic conversion script
Id: cif_fix_values 1891 2012-01-12 08:04:46Z andrius 
;
_cod_database_code 7021283

loop_
_symmetry_equiv_pos_as_xyz
'x, y, z'
'-x, -y, -z'

loop_
_atom_site_label
_atom_site_type_symbol
_atom_site_fract_x
_atom_site_fract_y
_atom_site_fract_z
_atom_site_U_iso_or_equiv
_atom_site_adp_type
_atom_site_occupancy
_atom_site_symmetry_multiplicity
_atom_site_calc_flag
_atom_site_refinement_flags
C1 C 0.3440(2) 0.3518(2) 0.24735(17) 0.0188(5) Uani 1 1 d .
C2 C 0.3311(3) 0.4344(2) 0.09170(17) 0.0252(5) Uani 1 1 d .
H2 H 0.3119 0.4928 0.0346 0.030 Uiso 1 1 calc R
C3 C 0.3897(3) 0.3142(2) 0.10547(18) 0.0266(6) Uani 1 1 d .
H3 H 0.4200 0.2709 0.0600 0.032 Uiso 1 1 calc R
C4 C 0.2460(2) 0.5818(2) 0.18400(17) 0.0207(5) Uani 1 1 d .
C5 C 0.3286(3) 0.6288(2) 0.21080(18) 0.0246(5) Uani 1 1 d .
C6 C 0.2718(3) 0.7502(3) 0.2126(2) 0.0344(7) Uani 1 1 d .
H6 H 0.3240 0.7841 0.2327 0.041 Uiso 1 1 calc R
C7 C 0.1412(3) 0.8226(3) 0.1857(2) 0.0391(7) Uani 1 1 d .
H7 H 0.1048 0.9053 0.1870 0.047 Uiso 1 1 calc R
C8 C 0.0638(3) 0.7747(3) 0.1570(2) 0.0346(7) Uani 1 1 d .
H8 H -0.0251 0.8255 0.1374 0.041 Uiso 1 1 calc R
C9 C 0.1133(3) 0.6528(2) 0.15608(18) 0.0253(5) Uani 1 1 d .
C10 C 0.4769(3) 0.5533(2) 0.23197(19) 0.0279(6) Uani 1 1 d .
H10 H 0.4847 0.4693 0.2662 0.034 Uiso 1 1 calc R
C11 C 0.5345(3) 0.6021(3) 0.2906(3) 0.0460(8) Uani 1 1 d .
H11A H 0.5401 0.6795 0.2552 0.069 Uiso 1 1 calc R
H11B H 0.6246 0.5437 0.3102 0.069 Uiso 1 1 calc R
H11C H 0.4756 0.6144 0.3441 0.069 Uiso 1 1 calc R
C12 C 0.5604(3) 0.5456(3) 0.1440(2) 0.0443(8) Uani 1 1 d .
H12A H 0.5236 0.5137 0.1068 0.066 Uiso 1 1 calc R
H12B H 0.6540 0.4916 0.1584 0.066 Uiso 1 1 calc R
H12C H 0.5573 0.6266 0.1102 0.066 Uiso 1 1 calc R
C13 C 0.0229(3) 0.6051(3) 0.12341(19) 0.0310(6) Uani 1 1 d .
H13 H 0.0669 0.5147 0.1381 0.037 Uiso 1 1 calc R
C14 C 0.0056(3) 0.6535(3) 0.0200(2) 0.0446(8) Uani 1 1 d .
H14A H -0.0339 0.7423 0.0038 0.067 Uiso 1 1 calc R
H14B H -0.0539 0.6225 0.0009 0.067 Uiso 1 1 calc R
H14C H 0.0937 0.6264 -0.0107 0.067 Uiso 1 1 calc R
C15 C -0.1162(3) 0.6384(3) 0.1714(2) 0.0413(8) Uani 1 1 d .
H15A H -0.1049 0.6093 0.2374 0.062 Uiso 1 1 calc R
H15B H -0.1688 0.6005 0.1529 0.062 Uiso 1 1 calc R
H15C H -0.1636 0.7267 0.1546 0.062 Uiso 1 1 calc R
C16 C 0.4631(2) 0.1351(2) 0.23560(17) 0.0202(5) Uani 1 1 d .
C17 C 0.6033(2) 0.0836(2) 0.22638(19) 0.0263(6) Uani 1 1 d .
C18 C 0.6649(3) -0.0428(3) 0.2546(2) 0.0326(6) Uani 1 1 d .
H18 H 0.7599 -0.0806 0.2486 0.039 Uiso 1 1 calc R
C19 C 0.5898(3) -0.1131(3) 0.29079(19) 0.0318(6) Uani 1 1 d .
H19 H 0.6329 -0.1989 0.3084 0.038 Uiso 1 1 calc R
C20 C 0.4512(3) -0.0592(2) 0.30170(18) 0.0278(6) Uani 1 1 d .
H20 H 0.4011 -0.1088 0.3287 0.033 Uiso 1 1 calc R
C21 C 0.3840(2) 0.0662(2) 0.27385(17) 0.0213(5) Uani 1 1 d .
C22 C 0.6896(3) 0.1590(3) 0.1896(2) 0.0417(8) Uani 1 1 d .
H22 H 0.6331 0.2447 0.1903 0.050 Uiso 1 1 calc R
C23 C 0.7364(4) 0.1575(4) 0.0910(3) 0.0620(11) Uani 1 1 d .
H23A H 0.7899 0.0739 0.0882 0.093 Uiso 1 1 calc R
H23B H 0.7915 0.2068 0.0694 0.093 Uiso 1 1 calc R
H23C H 0.6577 0.1907 0.0525 0.093 Uiso 1 1 calc R
C24 C 0.8119(3) 0.1163(4) 0.2488(3) 0.0649(12) Uani 1 1 d .
H24A H 0.7828 0.1069 0.3128 0.097 Uiso 1 1 calc R
H24B H 0.8541 0.1765 0.2310 0.097 Uiso 1 1 calc R
H24C H 0.8770 0.0384 0.2404 0.097 Uiso 1 1 calc R
C25 C 0.2324(3) 0.1250(2) 0.28602(19) 0.0261(6) Uani 1 1 d .
H25 H 0.2139 0.1992 0.3066 0.031 Uiso 1 1 calc R
C26 C 0.1603(3) 0.1665(3) 0.1961(2) 0.0389(7) Uani 1 1 d .
H26A H 0.1971 0.2205 0.1508 0.058 Uiso 1 1 calc R
H26B H 0.0638 0.2099 0.2053 0.058 Uiso 1 1 calc R
H26C H 0.1740 0.0956 0.1746 0.058 Uiso 1 1 calc R
C27 C 0.1714(3) 0.0451(3) 0.3581(2) 0.0427(8) Uani 1 1 d .
H27A H 0.1731 -0.0214 0.3353 0.064 Uiso 1 1 calc R
H27B H 0.0781 0.0937 0.3716 0.064 Uiso 1 1 calc R
H27C H 0.2239 0.0117 0.4135 0.064 Uiso 1 1 calc R
C28 C 0.1234(2) 0.4285(2) 0.35554(18) 0.0245(5) Uani 1 1 d .
H28A H 0.1014 0.5036 0.3747 0.029 Uiso 1 1 calc R
H28B H 0.1055 0.4527 0.2898 0.029 Uiso 1 1 calc R
C29 C 0.0307(2) 0.3678(2) 0.40521(18) 0.0242(5) Uani 1 1 d .
C30 C -0.0633(3) 0.3559(3) 0.3583(2) 0.0342(7) Uani 1 1 d .
H30 H -0.0641 0.3831 0.2939 0.041 Uiso 1 1 calc R
C31 C -0.1559(3) 0.3054(3) 0.4033(3) 0.0457(8) Uani 1 1 d .
H31 H -0.2197 0.2996 0.3698 0.055 Uiso 1 1 calc R
C32 C -0.1547(3) 0.2638(3) 0.4964(3) 0.0541(10) Uani 1 1 d .
H32 H -0.2182 0.2300 0.5276 0.065 Uiso 1 1 calc R
C33 C -0.0602(3) 0.2715(3) 0.5445(2) 0.0486(9) Uani 1 1 d .
H33 H -0.0584 0.2414 0.6088 0.058 Uiso 1 1 calc R
C34 C 0.0323(3) 0.3228(3) 0.50012(19) 0.0308(6) Uani 1 1 d .
C35 C 0.1328(3) 0.3339(3) 0.55288(19) 0.0353(7) Uani 1 1 d .
H35A H 0.1347 0.2831 0.6159 0.042 Uiso 1 1 calc R
H35B H 0.1029 0.4191 0.5555 0.042 Uiso 1 1 calc R
C36 C 0.2745(3) 0.2953(3) 0.51151(17) 0.0266(6) Uani 1 1 d .
C37 C 0.3448(3) 0.3742(3) 0.49255(19) 0.0313(6) Uani 1 1 d .
H37 H 0.3076 0.4471 0.5115 0.038 Uiso 1 1 calc R
C38 C 0.4687(3) 0.3455(3) 0.4461(2) 0.0339(7) Uani 1 1 d .
H38 H 0.5156 0.3991 0.4322 0.041 Uiso 1 1 calc R
C39 C 0.5232(3) 0.2357(3) 0.42023(19) 0.0322(6) Uani 1 1 d .
H39 H 0.6068 0.2162 0.3877 0.039 Uiso 1 1 calc R
C40 C 0.4562(3) 0.1543(2) 0.44163(18) 0.0271(6) Uani 1 1 d .
H40 H 0.4952 0.0800 0.4246 0.033 Uiso 1 1 calc R
C41 C 0.3319(3) 0.1832(2) 0.48802(17) 0.0252(5) Uani 1 1 d .
H41 H 0.2865 0.1284 0.5036 0.030 Uiso 1 1 calc R
C42 C 0.4053(4) -0.0364(4) 0.0546(3) 0.0548(10) Uani 1 1 d .
H42A H 0.4188 -0.0255 0.1134 0.066 Uiso 1 1 calc R
H42B H 0.3298 -0.0646 0.0625 0.066 Uiso 1 1 calc R
C43 C 0.3713(4) 0.0820(4) -0.0162(2) 0.0544(10) Uani 1 1 d .
H43A H 0.3539 0.0717 -0.0743 0.065 Uiso 1 1 calc R
H43B H 0.2883 0.1427 0.0027 0.065 Uiso 1 1 calc R
N1 N 0.30356(19) 0.45794(18) 0.17651(14) 0.0189(4) Uani 1 1 d .
N2 N 0.39806(19) 0.26462(19) 0.19878(14) 0.0200(4) Uani 1 1 d .
Co1 Co 0.32155(3) 0.32941(3) 0.37336(2) 0.01951(10) Uani 1 1 d .
O1 O 0.4768(3) 0.1240(2) -0.02891(17) 0.0571(7) Uani 1 1 d .

loop_
_atom_site_aniso_label
_atom_site_aniso_U_11
_atom_site_aniso_U_22
_atom_site_aniso_U_33
_atom_site_aniso_U_23
_atom_site_aniso_U_13
_atom_site_aniso_U_12
C1 0.0113(9) 0.0126(11) 0.0309(14) -0.0046(10) -0.0024(9) -0.0029(8)
C2 0.0297(13) 0.0252(14) 0.0190(13) -0.0041(10) 0.0017(10) -0.0104(11)
C3 0.0325(13) 0.0249(14) 0.0214(13) -0.0084(11) 0.0046(10) -0.0098(11)
C4 0.0230(11) 0.0133(11) 0.0224(13) -0.0026(9) 0.0022(9) -0.0056(9)
C5 0.0286(12) 0.0206(13) 0.0242(13) -0.0045(10) 0.0021(10) -0.0106(11)
C6 0.0388(15) 0.0243(15) 0.0433(18) -0.0129(13) 0.0022(13) -0.0132(13)
C7 0.0403(16) 0.0165(14) 0.056(2) -0.0135(14) 0.0068(14) -0.0061(12)
C8 0.0265(13) 0.0189(14) 0.0444(18) -0.0035(12) 0.0001(12) 0.0022(11)
C9 0.0253(12) 0.0207(13) 0.0249(14) -0.0028(10) 0.0025(10) -0.0067(10)
C10 0.0281(13) 0.0223(14) 0.0349(15) -0.0051(11) -0.0028(11) -0.0120(11)
C11 0.0448(18) 0.0349(18) 0.066(2) -0.0113(16) -0.0190(16) -0.0180(15)
C12 0.0313(15) 0.048(2) 0.052(2) -0.0109(16) 0.0077(14) -0.0176(15)
C13 0.0245(12) 0.0280(15) 0.0334(16) 0.0003(12) -0.0062(11) -0.0067(11)
C14 0.0435(18) 0.047(2) 0.0369(18) 0.0003(15) -0.0142(14) -0.0142(16)
C15 0.0254(14) 0.0410(19) 0.0473(19) 0.0009(15) -0.0073(13) -0.0086(13)
C16 0.0223(11) 0.0155(12) 0.0221(12) -0.0060(10) -0.0012(9) -0.0053(9)
C17 0.0209(11) 0.0244(14) 0.0334(15) -0.0137(12) -0.0009(10) -0.0038(10)
C18 0.0259(13) 0.0280(15) 0.0377(17) -0.0137(13) -0.0077(11) 0.0022(11)
C19 0.0403(15) 0.0178(13) 0.0303(15) -0.0066(11) -0.0129(12) 0.0005(12)
C20 0.0414(15) 0.0189(13) 0.0225(13) -0.0023(10) -0.0053(11) -0.0114(12)
C21 0.0265(12) 0.0176(12) 0.0212(12) -0.0055(10) -0.0024(9) -0.0090(10)
C22 0.0247(14) 0.0402(18) 0.067(2) -0.0270(17) 0.0086(14) -0.0129(13)
C23 0.051(2) 0.066(3) 0.075(3) -0.022(2) 0.026(2) -0.033(2)
C24 0.0257(15) 0.080(3) 0.110(4) -0.062(3) 0.0052(18) -0.0178(18)
C25 0.0250(12) 0.0234(14) 0.0332(15) -0.0087(11) 0.0029(10) -0.0126(11)
C26 0.0267(14) 0.049(2) 0.0418(18) -0.0125(15) -0.0042(12) -0.0140(14)
C27 0.0417(17) 0.0405(19) 0.050(2) -0.0096(15) 0.0114(14) -0.0256(15)
C28 0.0169(11) 0.0247(14) 0.0238(13) -0.0019(11) 0.0027(9) -0.0035(10)
C29 0.0182(11) 0.0182(13) 0.0290(14) -0.0047(10) 0.0027(9) -0.0014(9)
C30 0.0229(12) 0.0316(16) 0.0447(18) -0.0113(13) -0.0009(12) -0.0057(12)
C31 0.0258(14) 0.0364(19) 0.075(3) -0.0119(17) -0.0019(14) -0.0130(14)
C32 0.0318(16) 0.038(2) 0.082(3) 0.0039(18) 0.0091(16) -0.0184(15)
C33 0.0325(16) 0.044(2) 0.046(2) 0.0095(16) 0.0087(14) -0.0083(14)
C34 0.0231(12) 0.0259(15) 0.0307(15) -0.0014(12) 0.0049(11) -0.0022(11)
C35 0.0292(14) 0.0423(18) 0.0211(14) -0.0070(12) 0.0029(11) -0.0019(13)
C36 0.0271(12) 0.0277(14) 0.0189(13) -0.0043(11) -0.0023(10) -0.0048(11)
C37 0.0383(15) 0.0287(15) 0.0260(14) -0.0084(12) -0.0074(11) -0.0087(12)
C38 0.0312(14) 0.0376(17) 0.0341(16) -0.0041(13) -0.0104(12) -0.0146(13)
C39 0.0189(12) 0.0407(17) 0.0294(15) -0.0046(13) -0.0043(10) -0.0053(12)
C40 0.0287(13) 0.0201(13) 0.0241(14) -0.0034(11) -0.0068(10) -0.0002(11)
C41 0.0313(13) 0.0207(13) 0.0200(13) -0.0003(10) -0.0031(10) -0.0086(11)
C42 0.067(2) 0.068(3) 0.044(2) -0.0238(19) 0.0126(18) -0.039(2)
C43 0.0427(19) 0.056(2) 0.043(2) -0.0200(18) -0.0095(15) 0.0117(17)
N1 0.0208(9) 0.0140(10) 0.0209(11) -0.0044(8) 0.0010(8) -0.0060(8)
N2 0.0204(9) 0.0185(10) 0.0208(11) -0.0057(8) 0.0019(8) -0.0073(8)
Co1 0.01727(15) 0.01727(17) 0.02026(18) -0.00401(13) -0.00033(11) -0.00330(12)
O1 0.091(2) 0.0297(13) 0.0442(15) -0.0103(11) 0.0039(13) -0.0176(14)

loop_
_atom_type_symbol
_atom_type_description
_atom_type_scat_dispersion_real
_atom_type_scat_dispersion_imag
_atom_type_scat_source
C C 0.0033 0.0016 'International Tables Vol C Tables 4.2.6.8 and 6.1.1.4'
H H 0.0000 0.0000 'International Tables Vol C Tables 4.2.6.8 and 6.1.1.4'
N N 0.0061 0.0033 'International Tables Vol C Tables 4.2.6.8 and 6.1.1.4'
Co Co 0.3494 0.9721 'International Tables Vol C Tables 4.2.6.8 and 6.1.1.4'
O O 0.0106 0.0060 'International Tables Vol C Tables 4.2.6.8 and 6.1.1.4'

loop_
_geom_angle_atom_site_label_1
_geom_angle_atom_site_label_2
_geom_angle_atom_site_label_3
_geom_angle
_geom_angle_site_symmetry_1
_geom_angle_site_symmetry_3
N2 C1 N1 100.8(2) . .
N2 C1 Co1 128.54(17) . .
N1 C1 Co1 130.48(18) . .
C3 C2 N1 107.1(2) . .
C3 C2 H2 126.4 . .
N1 C2 H2 126.4 . .
C2 C3 N2 106.9(2) . .
C2 C3 H3 126.5 . .
N2 C3 H3 126.5 . .
C5 C4 C9 122.7(2) . .
C5 C4 N1 118.7(2) . .
C9 C4 N1 118.3(2) . .
C6 C5 C4 117.2(2) . .
C6 C5 C10 120.9(2) . .
C4 C5 C10 121.8(2) . .
C7 C6 C5 121.5(3) . .
C7 C6 H6 119.2 . .
C5 C6 H6 119.2 . .
C8 C7 C6 119.9(3) . .
C8 C7 H7 120.0 . .
C6 C7 H7 120.0 . .
C7 C8 C9 121.4(3) . .
C7 C8 H8 119.3 . .
C9 C8 H8 119.3 . .
C8 C9 C4 117.2(2) . .
C8 C9 C13 119.0(2) . .
C4 C9 C13 123.8(2) . .
C5 C10 C12 110.3(2) . .
C5 C10 C11 112.9(2) . .
C12 C10 C11 109.8(2) . .
C5 C10 H10 107.9 . .
C12 C10 H10 107.9 . .
C11 C10 H10 107.9 . .
C10 C11 H11A 109.5 . .
C10 C11 H11B 109.5 . .
H11A C11 H11B 109.5 . .
C10 C11 H11C 109.5 . .
H11A C11 H11C 109.5 . .
H11B C11 H11C 109.5 . .
C10 C12 H12A 109.5 . .
C10 C12 H12B 109.5 . .
H12A C12 H12B 109.5 . .
C10 C12 H12C 109.5 . .
H12A C12 H12C 109.5 . .
H12B C12 H12C 109.5 . .
C9 C13 C14 111.1(2) . .
C9 C13 C15 111.6(3) . .
C14 C13 C15 109.6(2) . .
C9 C13 H13 108.1 . .
C14 C13 H13 108.1 . .
C15 C13 H13 108.1 . .
C13 C14 H14A 109.5 . .
C13 C14 H14B 109.5 . .
H14A C14 H14B 109.5 . .
C13 C14 H14C 109.5 . .
H14A C14 H14C 109.5 . .
H14B C14 H14C 109.5 . .
C13 C15 H15A 109.5 . .
C13 C15 H15B 109.5 . .
H15A C15 H15B 109.5 . .
C13 C15 H15C 109.5 . .
H15A C15 H15C 109.5 . .
H15B C15 H15C 109.5 . .
C17 C16 C21 123.0(2) . .
C17 C16 N2 117.6(2) . .
C21 C16 N2 119.3(2) . .
C16 C17 C18 117.5(2) . .
C16 C17 C22 122.9(2) . .
C18 C17 C22 119.6(2) . .
C19 C18 C17 120.9(3) . .
C19 C18 H18 119.5 . .
C17 C18 H18 119.5 . .
C18 C19 C20 120.3(3) . .
C18 C19 H19 119.9 . .
C20 C19 H19 119.9 . .
C19 C20 C21 121.4(3) . .
C19 C20 H20 119.3 . .
C21 C20 H20 119.3 . .
C20 C21 C16 116.9(2) . .
C20 C21 C25 121.3(2) . .
C16 C21 C25 121.8(2) . .
C17 C22 C24 111.8(3) . .
C17 C22 C23 111.5(3) . .
C24 C22 C23 109.8(3) . .
C17 C22 H22 107.9 . .
C24 C22 H22 107.9 . .
C23 C22 H22 107.9 . .
C22 C23 H23A 109.5 . .
C22 C23 H23B 109.5 . .
H23A C23 H23B 109.5 . .
C22 C23 H23C 109.5 . .
H23A C23 H23C 109.5 . .
H23B C23 H23C 109.5 . .
C22 C24 H24A 109.5 . .
C22 C24 H24B 109.5 . .
H24A C24 H24B 109.5 . .
C22 C24 H24C 109.5 . .
H24A C24 H24C 109.5 . .
H24B C24 H24C 109.5 . .
C21 C25 C27 113.8(2) . .
C21 C25 C26 111.6(2) . .
C27 C25 C26 109.8(2) . .
C21 C25 H25 107.1 . .
C27 C25 H25 107.1 . .
C26 C25 H25 107.1 . .
C25 C26 H26A 109.5 . .
C25 C26 H26B 109.5 . .
H26A C26 H26B 109.5 . .
C25 C26 H26C 109.5 . .
H26A C26 H26C 109.5 . .
H26B C26 H26C 109.5 . .
C25 C27 H27A 109.5 . .
C25 C27 H27B 109.5 . .
H27A C27 H27B 109.5 . .
C25 C27 H27C 109.5 . .
H27A C27 H27C 109.5 . .
H27B C27 H27C 109.5 . .
C29 C28 Co1 115.86(17) . .
C29 C28 H28A 108.3 . .
Co1 C28 H28A 108.3 . .
C29 C28 H28B 108.3 . .
Co1 C28 H28B 108.3 . .
H28A C28 H28B 107.4 . .
C30 C29 C34 117.7(2) . .
C30 C29 C28 120.6(2) . .
C34 C29 C28 121.7(2) . .
C31 C30 C29 121.9(3) . .
C31 C30 H30 119.1 . .
C29 C30 H30 119.1 . .
C32 C31 C30 119.8(3) . .
C32 C31 H31 120.1 . .
C30 C31 H31 120.1 . .
C31 C32 C33 119.6(3) . .
C31 C32 H32 120.2 . .
C33 C32 H32 120.2 . .
C32 C33 C34 121.1(3) . .
C32 C33 H33 119.5 . .
C34 C33 H33 119.5 . .
C33 C34 C29 120.0(3) . .
C33 C34 C35 120.9(3) . .
C29 C34 C35 119.1(2) . .
C34 C35 C36 113.0(2) . .
C34 C35 H35A 109.0 . .
C36 C35 H35A 109.0 . .
C34 C35 H35B 109.0 . .
C36 C35 H35B 109.0 . .
H35A C35 H35B 107.8 . .
C37 C36 C41 120.5(2) . .
C37 C36 C35 119.8(3) . .
C41 C36 C35 119.6(3) . .
C37 C36 Co1 72.70(16) . .
C41 C36 Co1 71.62(15) . .
C35 C36 Co1 125.27(18) . .
C38 C37 C36 120.3(3) . .
C38 C37 Co1 72.24(17) . .
C36 C37 Co1 68.20(15) . .
C38 C37 H37 119.8 . .
C36 C37 H37 119.8 . .
Co1 C37 H37 132.8 . .
C37 C38 C39 118.8(3) . .
C37 C38 Co1 69.92(16) . .
C39 C38 Co1 69.71(15) . .
C37 C38 H38 120.6 . .
C39 C38 H38 120.6 . .
Co1 C38 H38 132.7 . .
C40 C39 C38 121.3(3) . .
C40 C39 Co1 70.58(14) . .
C38 C39 Co1 72.01(15) . .
C40 C39 H39 119.3 . .
C38 C39 H39 119.3 . .
Co1 C39 H39 130.9 . .
C41 C40 C39 119.8(3) . .
C41 C40 Co1 70.05(15) . .
C39 C40 Co1 70.88(15) . .
C41 C40 H40 120.1 . .
C39 C40 H40 120.1 . .
Co1 C40 H40 131.8 . .
C40 C41 C36 119.2(2) . .
C40 C41 Co1 71.50(15) . .
C36 C41 Co1 68.87(15) . .
C40 C41 H41 120.4 . .
C36 C41 H41 120.4 . .
Co1 C41 H41 132.0 . .
O1 C42 C43 110.3(3) 2_655 .
O1 C42 H42A 109.6 2_655 .
C43 C42 H42A 109.6 . .
O1 C42 H42B 109.6 2_655 .
C43 C42 H42B 109.6 . .
H42A C42 H42B 108.1 . .
O1 C43 C42 110.8(3) . .
O1 C43 H43A 109.5 . .
C42 C43 H43A 109.5 . .
O1 C43 H43B 109.5 . .
C42 C43 H43B 109.5 . .
H43A C43 H43B 108.1 . .
C2 N1 C1 112.3(2) . .
C2 N1 C4 120.2(2) . .
C1 N1 C4 127.4(2) . .
C3 N2 C1 112.8(2) . .
C3 N2 C16 120.3(2) . .
C1 N2 C16 126.9(2) . .
C1 Co1 C28 88.93(10) . .
C1 Co1 C36 171.45(10) . .
C28 Co1 C36 85.94(10) . .
C1 Co1 C41 136.48(10) . .
C28 Co1 C41 105.06(10) . .
C36 Co1 C41 39.51(11) . .
C1 Co1 C40 110.15(10) . .
C28 Co1 C40 141.14(11) . .
C36 Co1 C40 70.43(11) . .
C41 Co1 C40 38.45(10) . .
C1 Co1 C39 102.94(10) . .
C28 Co1 C39 167.16(11) . .
C36 Co1 C39 82.84(11) . .
C41 Co1 C39 69.67(11) . .
C40 Co1 C39 38.53(11) . .
C1 Co1 C37 148.94(11) . .
C28 Co1 C37 98.43(11) . .
C36 Co1 C37 39.10(11) . .
C41 Co1 C37 70.59(11) . .
C40 Co1 C37 82.56(11) . .
C39 Co1 C37 68.86(11) . .
C1 Co1 C38 118.45(10) . .
C28 Co1 C38 130.99(12) . .
C36 Co1 C38 69.97(11) . .
C41 Co1 C38 82.99(11) . .
C40 Co1 C38 69.74(11) . .
C39 Co1 C38 38.27(11) . .
C37 Co1 C38 37.84(11) . .
C43 O1 C42 109.0(3) . 2_655

loop_
_geom_bond_atom_site_label_1
_geom_bond_atom_site_label_2
_geom_bond_distance
_geom_bond_site_symmetry_2
C1 N2 1.388(3) .
C1 N1 1.399(3) .
C1 Co1 1.873(3) .
C2 C3 1.336(4) .
C2 N1 1.387(3) .
C2 H2 0.9500 .
C3 N2 1.388(3) .
C3 H3 0.9500 .
C4 C5 1.401(3) .
C4 C9 1.403(3) .
C4 N1 1.448(3) .
C5 C6 1.394(4) .
C5 C10 1.527(4) .
C6 C7 1.383(4) .
C6 H6 0.9500 .
C7 C8 1.376(4) .
C7 H7 0.9500 .
C8 C9 1.397(4) .
C8 H8 0.9500 .
C9 C13 1.524(4) .
C10 C12 1.528(4) .
C10 C11 1.529(4) .
C10 H10 1.0000 .
C11 H11A 0.9800 .
C11 H11B 0.9800 .
C11 H11C 0.9800 .
C12 H12A 0.9800 .
C12 H12B 0.9800 .
C12 H12C 0.9800 .
C13 C14 1.538(4) .
C13 C15 1.539(4) .
C13 H13 1.0000 .
C14 H14A 0.9800 .
C14 H14B 0.9800 .
C14 H14C 0.9800 .
C15 H15A 0.9800 .
C15 H15B 0.9800 .
C15 H15C 0.9800 .
C16 C17 1.399(3) .
C16 C21 1.402(3) .
C16 N2 1.446(3) .
C17 C18 1.399(4) .
C17 C22 1.520(4) .
C18 C19 1.376(4) .
C18 H18 0.9500 .
C19 C20 1.388(4) .
C19 H19 0.9500 .
C20 C21 1.394(4) .
C20 H20 0.9500 .
C21 C25 1.519(3) .
C22 C24 1.532(5) .
C22 C23 1.536(5) .
C22 H22 1.0000 .
C23 H23A 0.9800 .
C23 H23B 0.9800 .
C23 H23C 0.9800 .
C24 H24A 0.9800 .
C24 H24B 0.9800 .
C24 H24C 0.9800 .
C25 C27 1.528(4) .
C25 C26 1.531(4) .
C25 H25 1.0000 .
C26 H26A 0.9800 .
C26 H26B 0.9800 .
C26 H26C 0.9800 .
C27 H27A 0.9800 .
C27 H27B 0.9800 .
C27 H27C 0.9800 .
C28 C29 1.489(3) .
C28 Co1 2.015(2) .
C28 H28A 0.9900 .
C28 H28B 0.9900 .
C29 C30 1.398(4) .
C29 C34 1.403(4) .
C30 C31 1.391(4) .
C30 H30 0.9500 .
C31 C32 1.374(5) .
C31 H31 0.9500 .
C32 C33 1.387(5) .
C32 H32 0.9500 .
C33 C34 1.394(4) .
C33 H33 0.9500 .
C34 C35 1.509(4) .
C35 C36 1.522(4) .
C35 H35A 0.9900 .
C35 H35B 0.9900 .
C36 C37 1.410(4) .
C36 C41 1.416(4) .
C36 Co1 2.076(3) .
C37 C38 1.394(4) .
C37 Co1 2.135(3) .
C37 H37 0.9500 .
C38 C39 1.410(4) .
C38 Co1 2.165(3) .
C38 H38 0.9500 .
C39 C40 1.408(4) .
C39 Co1 2.135(3) .
C39 H39 0.9500 .
C40 C41 1.397(4) .
C40 Co1 2.131(3) .
C40 H40 0.9500 .
C41 Co1 2.112(3) .
C41 H41 0.9500 .
C42 O1 1.409(5) 2_655
C42 C43 1.497(5) .
C42 H42A 0.9900 .
C42 H42B 0.9900 .
C43 O1 1.402(5) .
C43 H43A 0.9900 .
C43 H43B 0.9900 .
O1 C42 1.409(5) 2_655

loop_
_geom_torsion_atom_site_label_1
_geom_torsion_atom_site_label_2
_geom_torsion_atom_site_label_3
_geom_torsion_atom_site_label_4
_geom_torsion
_geom_torsion_site_symmetry_1
_geom_torsion_site_symmetry_4
N1 C2 C3 N2 -0.1(3) . .
C9 C4 C5 C6 2.6(4) . .
N1 C4 C5 C6 176.6(2) . .
C9 C4 C5 C10 -173.9(2) . .
N1 C4 C5 C10 0.1(4) . .
C4 C5 C6 C7 -2.4(4) . .
C10 C5 C6 C7 174.1(3) . .
C5 C6 C7 C8 0.5(5) . .
C6 C7 C8 C9 1.3(5) . .
C7 C8 C9 C4 -1.1(4) . .
C7 C8 C9 C13 -179.9(3) . .
C5 C4 C9 C8 -0.9(4) . .
N1 C4 C9 C8 -174.9(2) . .
C5 C4 C9 C13 177.8(2) . .
N1 C4 C9 C13 3.7(4) . .
C6 C5 C10 C12 -99.1(3) . .
C4 C5 C10 C12 77.3(3) . .
C6 C5 C10 C11 24.1(4) . .
C4 C5 C10 C11 -159.5(3) . .
C8 C9 C13 C14 72.0(3) . .
C4 C9 C13 C14 -106.7(3) . .
C8 C9 C13 C15 -50.7(3) . .
C4 C9 C13 C15 130.7(3) . .
C21 C16 C17 C18 2.0(4) . .
N2 C16 C17 C18 -174.3(2) . .
C21 C16 C17 C22 -176.6(3) . .
N2 C16 C17 C22 7.1(4) . .
C16 C17 C18 C19 -0.7(4) . .
C22 C17 C18 C19 177.9(3) . .
C17 C18 C19 C20 -1.3(4) . .
C18 C19 C20 C21 2.1(4) . .
C19 C20 C21 C16 -0.9(4) . .
C19 C20 C21 C25 -179.9(2) . .
C17 C16 C21 C20 -1.2(4) . .
N2 C16 C21 C20 175.0(2) . .
C17 C16 C21 C25 177.8(2) . .
N2 C16 C21 C25 -5.9(4) . .
C16 C17 C22 C24 133.2(3) . .
C18 C17 C22 C24 -45.3(4) . .
C16 C17 C22 C23 -103.5(3) . .
C18 C17 C22 C23 78.0(4) . .
C20 C21 C25 C27 20.6(4) . .
C16 C21 C25 C27 -158.3(3) . .
C20 C21 C25 C26 -104.3(3) . .
C16 C21 C25 C26 76.8(3) . .
Co1 C28 C29 C30 -123.3(2) . .
Co1 C28 C29 C34 58.0(3) . .
C34 C29 C30 C31 2.2(4) . .
C28 C29 C30 C31 -176.5(3) . .
C29 C30 C31 C32 -1.0(5) . .
C30 C31 C32 C33 -0.7(5) . .
C31 C32 C33 C34 1.2(5) . .
C32 C33 C34 C29 0.1(5) . .
C32 C33 C34 C35 178.5(3) . .
C30 C29 C34 C33 -1.7(4) . .
C28 C29 C34 C33 177.0(3) . .
C30 C29 C34 C35 179.9(3) . .
C28 C29 C34 C35 -1.4(4) . .
C33 C34 C35 C36 135.0(3) . .
C29 C34 C35 C36 -46.6(4) . .
C34 C35 C36 C37 127.4(3) . .
C34 C35 C36 C41 -49.3(3) . .
C34 C35 C36 Co1 38.3(4) . .
C41 C36 C37 C38 3.4(4) . .
C35 C36 C37 C38 -173.3(2) . .
Co1 C36 C37 C38 -52.1(2) . .
C41 C36 C37 Co1 55.5(2) . .
C35 C36 C37 Co1 -121.2(2) . .
C36 C37 C38 C39 -1.2(4) . .
Co1 C37 C38 C39 -51.5(2) . .
C36 C37 C38 Co1 50.3(2) . .
C37 C38 C39 C40 -1.1(4) . .
Co1 C38 C39 C40 -52.6(2) . .
C37 C38 C39 Co1 51.6(2) . .
C38 C39 C40 C41 1.2(4) . .
Co1 C39 C40 C41 -52.1(2) . .
C38 C39 C40 Co1 53.3(2) . .
C39 C40 C41 C36 1.0(4) . .
Co1 C40 C41 C36 -51.5(2) . .
C39 C40 C41 Co1 52.5(2) . .
C37 C36 C41 C40 -3.2(4) . .
C35 C36 C41 C40 173.5(2) . .
Co1 C36 C41 C40 52.7(2) . .
C37 C36 C41 Co1 -56.0(2) . .
C35 C36 C41 Co1 120.7(2) . .
O1 C42 C43 O1 -59.1(4) 2_655 .
C3 C2 N1 C1 -0.2(3) . .
C3 C2 N1 C4 176.6(2) . .
N2 C1 N1 C2 0.5(2) . .
Co1 C1 N1 C2 -175.43(17) . .
N2 C1 N1 C4 -176.1(2) . .
Co1 C1 N1 C4 8.0(3) . .
C5 C4 N1 C2 -105.9(3) . .
C9 C4 N1 C2 68.4(3) . .
C5 C4 N1 C1 70.5(3) . .
C9 C4 N1 C1 -115.3(3) . .
C2 C3 N2 C1 0.5(3) . .
C2 C3 N2 C16 -177.1(2) . .
N1 C1 N2 C3 -0.6(2) . .
Co1 C1 N2 C3 175.47(17) . .
N1 C1 N2 C16 176.8(2) . .
Co1 C1 N2 C16 -7.2(3) . .
C17 C16 N2 C3 71.6(3) . .
C21 C16 N2 C3 -104.8(3) . .
C17 C16 N2 C1 -105.5(3) . .
C21 C16 N2 C1 78.0(3) . .
N2 C1 Co1 C28 -123.3(2) . .
N1 C1 Co1 C28 51.6(2) . .
N2 C1 Co1 C41 -12.3(3) . .
N1 C1 Co1 C41 162.55(18) . .
N2 C1 Co1 C40 22.1(2) . .
N1 C1 Co1 C40 -163.05(19) . .
N2 C1 Co1 C39 61.7(2) . .
N1 C1 Co1 C39 -123.5(2) . .
N2 C1 Co1 C37 132.1(2) . .
N1 C1 Co1 C37 -53.1(3) . .
N2 C1 Co1 C38 99.3(2) . .
N1 C1 Co1 C38 -85.8(2) . .
C29 C28 Co1 C1 123.1(2) . .
C29 C28 Co1 C36 -50.1(2) . .
C29 C28 Co1 C41 -15.2(2) . .
C29 C28 Co1 C40 1.4(3) . .
C29 C28 Co1 C39 -79.2(6) . .
C29 C28 Co1 C37 -87.2(2) . .
C29 C28 Co1 C38 -109.0(2) . .
C37 C36 Co1 C28 -108.70(17) . .
C41 C36 Co1 C28 119.70(16) . .
C35 C36 Co1 C28 5.9(3) . .
C37 C36 Co1 C41 131.6(2) . .
C35 C36 Co1 C41 -113.8(3) . .
C37 C36 Co1 C40 102.68(18) . .
C41 C36 Co1 C40 -28.92(15) . .
C35 C36 Co1 C40 -142.7(3) . .
C37 C36 Co1 C39 65.06(17) . .
C41 C36 Co1 C39 -66.54(16) . .
C35 C36 Co1 C39 179.7(3) . .
C41 C36 Co1 C37 -131.6(2) . .
C35 C36 Co1 C37 114.6(3) . .
C37 C36 Co1 C38 27.84(17) . .
C41 C36 Co1 C38 -103.76(17) . .
C35 C36 Co1 C38 142.5(3) . .
C40 C41 Co1 C1 58.5(2) . .
C36 C41 Co1 C1 -168.58(15) . .
C40 C41 Co1 C28 163.33(17) . .
C36 C41 Co1 C28 -63.80(17) . .
C40 C41 Co1 C36 -132.9(2) . .
C36 C41 Co1 C40 132.9(2) . .
C40 C41 Co1 C39 -28.97(17) . .
C36 C41 Co1 C39 103.91(17) . .
C40 C41 Co1 C37 -102.88(18) . .
C36 C41 Co1 C37 30.00(15) . .
C40 C41 Co1 C38 -66.03(17) . .
C36 C41 Co1 C38 66.84(16) . .
C41 C40 Co1 C1 -141.27(16) . .
C39 C40 Co1 C1 85.54(18) . .
C41 C40 Co1 C28 -26.2(3) . .
C39 C40 Co1 C28 -159.41(18) . .
C41 C40 Co1 C36 29.66(16) . .
C39 C40 Co1 C36 -103.54(18) . .
C39 C40 Co1 C41 -133.2(2) . .
C41 C40 Co1 C39 133.2(2) . .
C41 C40 Co1 C37 68.01(17) . .
C39 C40 Co1 C37 -65.18(18) . .
C41 C40 Co1 C38 104.81(18) . .
C39 C40 Co1 C38 -28.39(17) . .
C40 C39 Co1 C1 -106.19(17) . .
C38 C39 Co1 C1 119.87(17) . .
C40 C39 Co1 C28 96.6(5) . .
C38 C39 Co1 C28 -37.3(6) . .
C40 C39 Co1 C36 67.41(17) . .
C38 C39 Co1 C36 -66.54(18) . .
C40 C39 Co1 C41 28.91(16) . .
C38 C39 Co1 C41 -105.03(19) . .
C38 C39 Co1 C40 -133.9(3) . .
C40 C39 Co1 C37 105.22(18) . .
C38 C39 Co1 C37 -28.72(17) . .
C40 C39 Co1 C38 133.9(3) . .
C38 C37 Co1 C1 -50.8(3) . .
C36 C37 Co1 C1 174.87(18) . .
C38 C37 Co1 C28 -152.89(18) . .
C36 C37 Co1 C28 72.78(17) . .
C38 C37 Co1 C36 134.3(3) . .
C38 C37 Co1 C41 104.04(19) . .
C36 C37 Co1 C41 -30.30(16) . .
C38 C37 Co1 C40 66.35(18) . .
C36 C37 Co1 C40 -67.99(17) . .
C38 C37 Co1 C39 29.03(17) . .
C36 C37 Co1 C39 -105.30(18) . .
C36 C37 Co1 C38 -134.3(3) . .
C37 C38 Co1 C1 152.95(17) . .
C39 C38 Co1 C1 -74.00(19) . .
C37 C38 Co1 C28 36.7(2) . .
C39 C38 Co1 C28 169.73(16) . .
C37 C38 Co1 C36 -28.70(17) . .
C39 C38 Co1 C36 104.36(18) . .
C37 C38 Co1 C41 -67.21(18) . .
C39 C38 Co1 C41 65.85(17) . .
C37 C38 Co1 C40 -104.49(19) . .
C39 C38 Co1 C40 28.57(16) . .
C37 C38 Co1 C39 -133.1(3) . .
C39 C38 Co1 C37 133.1(3) . .
C42 C43 O1 C42 58.4(4) . 2_655
